data_7002983
loop_
_publ_author_name
'Tan, Yong Leng Kelvin'
'Pigeon, Pascal'
'Hillard, Elizabeth A.'
'Top, Siden'
'Plamont, Marie-Aude'
'Vessi\`eres, Anne'
'McGlinchey, Michael J.'
'M\"uller-Bunz, Helge'
'Jaouen, G\'erard'

_publ_section_title
;
 Synthesis, oxidation chemistry and cytotoxicity studies on ferrocene
 derivatives of diethylstilbestrol
;
_journal_issue 48
_journal_name_full 'Dalton Transactions'
_journal_page_first 10871
_journal_page_last 10881
_journal_paper_doi 10.1039/b913570g
_journal_year 2009
_chemical_formula_moiety 'C26 H24 O3 Fe'
_chemical_formula_sum 'C26 H24 Fe O3'
_chemical_formula_weight 440.30
_chemical_name_systematic
;
?
;
_space_group_IT_number 14
_symmetry_cell_setting monoclinic
_symmetry_space_group_name_Hall '-P 2yn'
_symmetry_space_group_name_H-M 'P 1 21/n 1'
_atom_sites_solution_hydrogens geom
_atom_sites_solution_primary direct
_atom_sites_solution_secondary difmap
_audit_creation_method SHELXL-97
_cell_angle_alpha 90.00
_cell_angle_beta 101.042(1)
_cell_angle_gamma 90.00
_cell_formula_units_Z 4
_cell_length_a 9.1008(4)
_cell_length_b 10.2954(4)
_cell_length_c 21.5897(9)
_cell_measurement_reflns_used 9193
_cell_measurement_temperature 100(2)
_cell_measurement_theta_max 31.40
_cell_measurement_theta_min 2.20
_cell_volume 1985.43(14)
_computing_cell_refinement 'Bruker SAINT'
_computing_data_collection 'Bruker SMART'
_computing_data_reduction 'Bruker SAINT'
_computing_molecular_graphics 'Bruker SHELXTL'
_computing_publication_material 'Bruker SHELXTL'
_computing_structure_refinement 'SHELXL-97 (Sheldrick, 1997)'
_computing_structure_solution 'SHELXS-97 (Sheldrick, 1990)'
_diffrn_ambient_temperature 100(2)
_diffrn_detector_area_resol_mean 8.366
_diffrn_measured_fraction_theta_full 0.998
_diffrn_measured_fraction_theta_max 0.935
_diffrn_measurement_device_type 'CCD area detector'
_diffrn_measurement_method '\f and \w scans'
_diffrn_radiation_monochromator graphite
_diffrn_radiation_source 'sealed tube'
_diffrn_radiation_type MoK\a
_diffrn_radiation_wavelength 0.71073
_diffrn_reflns_av_R_equivalents 0.0217
_diffrn_reflns_av_sigmaI/netI 0.0227
_diffrn_reflns_limit_h_max 13
_diffrn_reflns_limit_h_min -12
_diffrn_reflns_limit_k_max 15
_diffrn_reflns_limit_k_min -15
_diffrn_reflns_limit_l_max 31
_diffrn_reflns_limit_l_min -31
_diffrn_reflns_number 22874
_diffrn_reflns_theta_full 30.00
_diffrn_reflns_theta_max 31.60
_diffrn_reflns_theta_min 1.92
_exptl_absorpt_coefficient_mu 0.786
_exptl_absorpt_correction_T_max 0.7439
_exptl_absorpt_correction_T_min 0.6206
_exptl_absorpt_correction_type multi-scan
_exptl_absorpt_process_details
;
SADABS v.2.10 (Bruker,2003) was used for absorption correction.
R(int) for selected reflections was 0.030 before and 0.020 after
correction. The Ratio of minimum to maximum transmission is 0.834279.
The \l/2 correction factor is 0.0015
;
_exptl_crystal_colour orange
_exptl_crystal_density_diffrn 1.473
_exptl_crystal_density_method 'not measured'
_exptl_crystal_description block
_exptl_crystal_F_000 920
_exptl_crystal_size_max 0.50
_exptl_crystal_size_mid 0.50
_exptl_crystal_size_min 0.40
_refine_diff_density_max 0.865
_refine_diff_density_min -0.230
_refine_diff_density_rms 0.103
_refine_ls_extinction_method none
_refine_ls_goodness_of_fit_ref 1.055
_refine_ls_hydrogen_treatment constr
_refine_ls_matrix_type full
_refine_ls_number_parameters 274
_refine_ls_number_reflns 6227
_refine_ls_number_restraints 0
_refine_ls_restrained_S_all 1.055
_refine_ls_R_factor_all 0.0502
_refine_ls_R_factor_gt 0.0440
_refine_ls_shift/su_max 0.003
_refine_ls_shift/su_mean 0.000
_refine_ls_structure_factor_coef Fsqd
_refine_ls_weighting_details 'calc w=1/[\s^2^(Fo^2^)+(0.0762P)^2^+0.8026P] where P=(Fo^2^+2Fc^2^)/3'
_refine_ls_weighting_scheme calc
_refine_ls_wR_factor_gt 0.1175
_refine_ls_wR_factor_ref 0.1221
_reflns_number_gt 5408
_reflns_number_total 6227
_reflns_threshold_expression I>2\s(I)
_cod_data_source_file b913570g.txt
_cod_data_source_block mjm302(3)
_cod_original_sg_symbol_H-M 'P 21/n'
_cod_original_formula_sum 'C26 H24 O3 Fe'
_cod_database_code 7002983

loop_
_symmetry_equiv_pos_as_xyz
'x, y, z'
'-x+1/2, y+1/2, -z+1/2'
'-x, -y, -z'
'x-1/2, -y-1/2, z-1/2'

loop_
_atom_site_label
_atom_site_type_symbol
_atom_site_fract_x
_atom_site_fract_y
_atom_site_fract_z
_atom_site_U_iso_or_equiv
_atom_site_adp_type
_atom_site_occupancy
_atom_site_symmetry_multiplicity
_atom_site_calc_flag
_atom_site_refinement_flags
_atom_site_disorder_assembly
_atom_site_disorder_group
Fe Fe -0.25978(2) 0.79214(2) 0.858314(9) 0.01694(8) Uani 1 1 d . . .
C1 C -0.27590(18) 0.84254(16) 0.76520(7) 0.0223(3) Uani 1 1 d . . .
H1 H -0.2139 0.9020 0.7485 0.027 Uiso 1 1 calc R . .
C2 C -0.40926(19) 0.87392(17) 0.78615(8) 0.0262(3) Uani 1 1 d . . .
H2 H -0.4514 0.9583 0.7864 0.031 Uiso 1 1 calc R . .
C3 C -0.46977(18) 0.75821(19) 0.80681(8) 0.0257(3) Uani 1 1 d . . .
H3 H -0.5597 0.7512 0.8228 0.031 Uiso 1 1 calc R . .
C4 C -0.37070(18) 0.65406(16) 0.79916(8) 0.0246(3) Uani 1 1 d . . .
H4 H -0.3830 0.5655 0.8094 0.030 Uiso 1 1 calc R . .
C5 C -0.25006(18) 0.70648(15) 0.77340(7) 0.0213(3) Uani 1 1 d . . .
H5 H -0.1678 0.6594 0.7635 0.026 Uiso 1 1 calc R . .
C6 C -0.11087(18) 0.91245(17) 0.91425(8) 0.0238(3) Uani 1 1 d . . .
H6 H -0.0601 0.9849 0.9010 0.029 Uiso 1 1 calc R . .
C7 C -0.2529(2) 0.9162(2) 0.93245(8) 0.0311(4) Uani 1 1 d . . .
H7 H -0.3138 0.9911 0.9328 0.037 Uiso 1 1 calc R . .
C8 C -0.2877(2) 0.7898(2) 0.94990(8) 0.0319(4) Uani 1 1 d . . .
H8 H -0.3757 0.7648 0.9645 0.038 Uiso 1 1 calc R . .
C9 C -0.16810(19) 0.70541(18) 0.94189(7) 0.0261(3) Uani 1 1 d . . .
H9 H -0.1629 0.6147 0.9502 0.031 Uiso 1 1 calc R . .
C10 C -0.05698(17) 0.78127(15) 0.91918(7) 0.0186(3) Uani 1 1 d . . .
C11 C 0.10201(15) 0.74352(14) 0.91282(6) 0.0150(2) Uani 1 1 d . . .
C12 C 0.17144(15) 0.85530(13) 0.88144(6) 0.0145(2) Uani 1 1 d . . .
C13 C 0.27841(18) 0.93836(15) 0.91554(6) 0.0200(3) Uani 1 1 d . . .
H13 H 0.3126 0.9234 0.9594 0.024 Uiso 1 1 calc R . .
C14 C 0.33623(19) 1.04265(16) 0.88683(7) 0.0233(3) Uani 1 1 d . . .
H14 H 0.4079 1.0989 0.9110 0.028 Uiso 1 1 calc R . .
C15 C 0.28838(17) 1.06377(14) 0.82274(7) 0.0194(3) Uani 1 1 d . . .
O1 O 0.35018(17) 1.16552(12) 0.79550(5) 0.0310(3) Uani 1 1 d . . .
H1O1 H 0.3299 1.1578 0.7560 0.047 Uiso 1 1 calc R . .
C16 C 0.18038(16) 0.98391(14) 0.78762(6) 0.0164(2) Uani 1 1 d . . .
H16 H 0.1471 0.9989 0.7438 0.020 Uiso 1 1 calc R . .
C17 C 0.12172(15) 0.88215(14) 0.81728(6) 0.0147(2) Uani 1 1 d . . .
H17 H 0.0458 0.8293 0.7934 0.018 Uiso 1 1 calc R . .
C18 C 0.19723(16) 0.71466(14) 0.97835(6) 0.0172(3) Uani 1 1 d . . .
C19 C 0.1554(2) 0.75412(19) 1.03384(7) 0.0269(3) Uani 1 1 d . . .
H19 H 0.0624 0.7974 1.0321 0.032 Uiso 1 1 calc R . .
C20 C 0.2480(2) 0.73118(19) 1.09237(8) 0.0325(4) Uani 1 1 d . . .
H20 H 0.2179 0.7592 1.1300 0.039 Uiso 1 1 calc R . .
C21 C 0.3824(2) 0.66818(17) 1.09567(7) 0.0272(4) Uani 1 1 d . . .
O2 O 0.47175(18) 0.63855(14) 1.15302(6) 0.0412(4) Uani 1 1 d . . .
H2O2 H 0.5192 0.7051 1.1678 0.062 Uiso 1 1 calc R . .
C22 C 0.4258(2) 0.6284(2) 1.04077(9) 0.0362(4) Uani 1 1 d . . .
H22 H 0.5184 0.5844 1.0427 0.043 Uiso 1 1 calc R . .
C23 C 0.33378(19) 0.6528(2) 0.98247(8) 0.0306(4) Uani 1 1 d . . .
H23 H 0.3653 0.6264 0.9449 0.037 Uiso 1 1 calc R . .
C24 C 0.10626(17) 0.61656(14) 0.87438(7) 0.0189(3) Uani 1 1 d . . .
O3 O 0.16807(16) 0.61324(12) 0.82924(6) 0.0289(3) Uani 1 1 d . . .
C25 C 0.04065(19) 0.49271(15) 0.89500(7) 0.0232(3) Uani 1 1 d . . .
H25A H -0.0668 0.4882 0.8753 0.028 Uiso 1 1 calc R . .
H25B H 0.0482 0.4946 0.9413 0.028 Uiso 1 1 calc R . .
C26 C 0.1193(2) 0.37170(16) 0.87713(9) 0.0299(3) Uani 1 1 d . . .
H26A H 0.1125 0.3695 0.8313 0.045 Uiso 1 1 calc R . .
H26B H 0.0711 0.2942 0.8905 0.045 Uiso 1 1 calc R . .
H26C H 0.2247 0.3735 0.8981 0.045 Uiso 1 1 calc R . .

loop_
_atom_site_aniso_label
_atom_site_aniso_U_11
_atom_site_aniso_U_22
_atom_site_aniso_U_33
_atom_site_aniso_U_23
_atom_site_aniso_U_13
_atom_site_aniso_U_12
Fe 0.01468(12) 0.02235(13) 0.01413(12) -0.00125(7) 0.00362(8) -0.00145(7)
C1 0.0249(7) 0.0267(7) 0.0150(6) 0.0033(5) 0.0033(5) -0.0010(6)
C2 0.0224(7) 0.0304(8) 0.0242(7) 0.0038(6) 0.0004(6) 0.0043(6)
C3 0.0153(6) 0.0374(9) 0.0234(7) 0.0001(6) 0.0013(5) -0.0035(6)
C4 0.0239(7) 0.0254(7) 0.0230(7) -0.0027(6) 0.0007(6) -0.0058(6)
C5 0.0217(7) 0.0257(7) 0.0153(6) -0.0030(5) 0.0007(5) 0.0003(5)
C6 0.0203(7) 0.0292(8) 0.0225(7) -0.0124(6) 0.0058(6) -0.0025(6)
C7 0.0238(8) 0.0448(10) 0.0266(8) -0.0157(7) 0.0098(6) 0.0012(7)
C8 0.0216(8) 0.0584(12) 0.0182(7) -0.0025(7) 0.0099(6) -0.0030(7)
C9 0.0202(7) 0.0428(10) 0.0157(7) 0.0059(6) 0.0050(5) -0.0046(6)
C10 0.0156(6) 0.0298(7) 0.0104(6) -0.0005(5) 0.0028(5) -0.0030(5)
C11 0.0144(6) 0.0213(6) 0.0090(5) 0.0003(5) 0.0015(4) -0.0032(5)
C12 0.0144(6) 0.0196(6) 0.0096(5) 0.0000(4) 0.0024(4) -0.0009(5)
C13 0.0255(7) 0.0241(7) 0.0091(5) 0.0007(5) -0.0001(5) -0.0058(6)
C14 0.0316(8) 0.0242(7) 0.0118(6) 0.0000(5) -0.0012(5) -0.0104(6)
C15 0.0264(7) 0.0190(6) 0.0121(6) 0.0012(5) 0.0024(5) -0.0047(5)
O1 0.0510(8) 0.0271(6) 0.0124(5) 0.0033(4) -0.0004(5) -0.0196(6)
C16 0.0188(6) 0.0199(6) 0.0096(5) 0.0008(4) 0.0008(4) 0.0001(5)
C17 0.0132(5) 0.0207(6) 0.0097(5) -0.0005(4) 0.0007(4) -0.0008(5)
C18 0.0168(6) 0.0226(7) 0.0109(6) 0.0028(4) -0.0008(5) -0.0060(5)
C19 0.0318(8) 0.0355(8) 0.0118(6) -0.0010(6) 0.0001(6) 0.0032(7)
C20 0.0466(11) 0.0359(9) 0.0115(6) -0.0012(6) -0.0032(7) -0.0008(8)
C21 0.0306(8) 0.0273(7) 0.0179(7) 0.0100(6) -0.0099(6) -0.0159(6)
O2 0.0483(8) 0.0386(7) 0.0251(6) 0.0166(5) -0.0221(6) -0.0227(6)
C22 0.0238(8) 0.0557(12) 0.0263(8) 0.0170(8) -0.0021(6) 0.0034(8)
C23 0.0225(7) 0.0504(11) 0.0182(7) 0.0107(7) 0.0024(6) 0.0065(7)
C24 0.0220(7) 0.0210(6) 0.0129(6) 0.0008(5) 0.0011(5) -0.0019(5)
O3 0.0476(7) 0.0240(5) 0.0187(5) 0.0011(4) 0.0156(5) 0.0026(5)
C25 0.0286(7) 0.0217(7) 0.0184(7) 0.0022(5) 0.0021(6) -0.0053(6)
C26 0.0362(9) 0.0218(7) 0.0298(8) 0.0014(6) 0.0013(7) -0.0018(6)

loop_
_atom_type_symbol
_atom_type_description
_atom_type_scat_dispersion_real
_atom_type_scat_dispersion_imag
_atom_type_scat_source
C C 0.0033 0.0016 'International Tables Vol C Tables 4.2.6.8 and 6.1.1.4'
H H 0.0000 0.0000 'International Tables Vol C Tables 4.2.6.8 and 6.1.1.4'
O O 0.0106 0.0060 'International Tables Vol C Tables 4.2.6.8 and 6.1.1.4'
Fe Fe 0.3463 0.8444 'International Tables Vol C Tables 4.2.6.8 and 6.1.1.4'

loop_
_geom_angle_atom_site_label_1
_geom_angle_atom_site_label_2
_geom_angle_atom_site_label_3
_geom_angle
_geom_angle_site_symmetry_1
_geom_angle_site_symmetry_3
_geom_angle_publ_flag
C7 Fe C8 40.37(8) . . ?
C7 Fe C9 68.57(8) . . ?
C8 Fe C9 40.96(7) . . ?
C7 Fe C2 104.84(8) . . ?
C8 Fe C2 123.72(7) . . ?
C9 Fe C2 162.42(7) . . ?
C7 Fe C4 149.68(7) . . ?
C8 Fe C4 117.29(7) . . ?
C9 Fe C4 108.50(7) . . ?
C2 Fe C4 68.48(7) . . ?
C7 Fe C3 114.69(7) . . ?
C8 Fe C3 104.31(7) . . ?
C9 Fe C3 125.85(7) . . ?
C2 Fe C3 40.60(7) . . ?
C4 Fe C3 40.93(7) . . ?
C7 Fe C6 40.70(6) . . ?
C8 Fe C6 68.14(7) . . ?
C9 Fe C6 68.39(7) . . ?
C2 Fe C6 117.95(7) . . ?
C4 Fe C6 168.54(7) . . ?
C3 Fe C6 149.94(7) . . ?
C7 Fe C5 166.06(8) . . ?
C8 Fe C5 153.52(7) . . ?
C9 Fe C5 121.42(7) . . ?
C2 Fe C5 68.41(7) . . ?
C4 Fe C5 40.82(6) . . ?
C3 Fe C5 68.72(7) . . ?
C6 Fe C5 130.50(6) . . ?
C7 Fe C10 69.10(7) . . ?
C8 Fe C10 69.09(7) . . ?
C9 Fe C10 41.05(6) . . ?
C2 Fe C10 153.63(7) . . ?
C4 Fe C10 129.63(7) . . ?
C3 Fe C10 165.64(7) . . ?
C6 Fe C10 40.90(6) . . ?
C5 Fe C10 111.17(6) . . ?
C7 Fe C1 126.55(8) . . ?
C8 Fe C1 162.20(7) . . ?
C9 Fe C1 156.28(7) . . ?
C2 Fe C1 40.30(7) . . ?
C4 Fe C1 68.29(7) . . ?
C3 Fe C1 68.13(7) . . ?
C6 Fe C1 109.82(7) . . ?
C5 Fe C1 40.64(6) . . ?
C10 Fe C1 121.81(6) . . ?
C2 C1 C5 108.45(14) . . ?
C2 C1 Fe 69.44(9) . . ?
C5 C1 Fe 69.58(8) . . ?
C2 C1 H1 125.8 . . ?
C5 C1 H1 125.8 . . ?
Fe C1 H1 126.8 . . ?
C1 C2 C3 108.53(15) . . ?
C1 C2 Fe 70.26(9) . . ?
C3 C2 Fe 69.90(9) . . ?
C1 C2 H2 125.7 . . ?
C3 C2 H2 125.7 . . ?
Fe C2 H2 125.7 . . ?
C2 C3 C4 107.55(14) . . ?
C2 C3 Fe 69.50(9) . . ?
C4 C3 Fe 69.36(9) . . ?
C2 C3 H3 126.2 . . ?
C4 C3 H3 126.2 . . ?
Fe C3 H3 126.5 . . ?
C5 C4 C3 108.07(15) . . ?
C5 C4 Fe 69.88(9) . . ?
C3 C4 Fe 69.72(9) . . ?
C5 C4 H4 126.0 . . ?
C3 C4 H4 126.0 . . ?
Fe C4 H4 126.0 . . ?
C1 C5 C4 107.39(14) . . ?
C1 C5 Fe 69.77(9) . . ?
C4 C5 Fe 69.30(9) . . ?
C1 C5 H5 126.3 . . ?
C4 C5 H5 126.3 . . ?
Fe C5 H5 126.2 . . ?
C7 C6 C10 108.75(16) . . ?
C7 C6 Fe 69.26(9) . . ?
C10 C6 Fe 69.68(9) . . ?
C7 C6 H6 125.6 . . ?
C10 C6 H6 125.6 . . ?
Fe C6 H6 127.0 . . ?
C8 C7 C6 108.15(16) . . ?
C8 C7 Fe 69.89(10) . . ?
C6 C7 Fe 70.04(9) . . ?
C8 C7 H7 125.9 . . ?
C6 C7 H7 125.9 . . ?
Fe C7 H7 125.7 . . ?
C7 C8 C9 108.30(15) . . ?
C7 C8 Fe 69.74(10) . . ?
C9 C8 Fe 69.56(9) . . ?
C7 C8 H8 125.9 . . ?
C9 C8 H8 125.9 . . ?
Fe C8 H8 126.4 . . ?
C8 C9 C10 108.27(16) . . ?
C8 C9 Fe 69.48(10) . . ?
C10 C9 Fe 69.88(9) . . ?
C8 C9 H9 125.9 . . ?
C10 C9 H9 125.9 . . ?
Fe C9 H9 126.4 . . ?
C6 C10 C9 106.52(14) . . ?
C6 C10 C11 123.28(13) . . ?
C9 C10 C11 129.23(14) . . ?
C6 C10 Fe 69.41(9) . . ?
C9 C10 Fe 69.07(9) . . ?
C11 C10 Fe 134.91(10) . . ?
C10 C11 C12 109.04(12) . . ?
C10 C11 C18 110.00(11) . . ?
C12 C11 C18 110.13(11) . . ?
C10 C11 C24 112.50(12) . . ?
C12 C11 C24 109.97(11) . . ?
C18 C11 C24 105.15(11) . . ?
C13 C12 C17 117.50(13) . . ?
C13 C12 C11 122.16(12) . . ?
C17 C12 C11 120.23(12) . . ?
C14 C13 C12 121.51(13) . . ?
C14 C13 H13 119.2 . . ?
C12 C13 H13 119.2 . . ?
C15 C14 C13 119.49(14) . . ?
C15 C14 H14 120.3 . . ?
C13 C14 H14 120.3 . . ?
O1 C15 C14 118.11(13) . . ?
O1 C15 C16 121.49(13) . . ?
C14 C15 C16 120.41(13) . . ?
C15 O1 H1O1 109.5 . . ?
C17 C16 C15 119.30(12) . . ?
C17 C16 H16 120.3 . . ?
C15 C16 H16 120.3 . . ?
C16 C17 C12 121.74(12) . . ?
C16 C17 H17 119.1 . . ?
C12 C17 H17 119.1 . . ?
C23 C18 C19 118.14(14) . . ?
C23 C18 C11 119.22(13) . . ?
C19 C18 C11 122.56(14) . . ?
C18 C19 C20 120.91(17) . . ?
C18 C19 H19 119.5 . . ?
C20 C19 H19 119.5 . . ?
C21 C20 C19 120.22(17) . . ?
C21 C20 H20 119.9 . . ?
C19 C20 H20 119.9 . . ?
C20 C21 O2 121.14(18) . . ?
C20 C21 C22 119.59(15) . . ?
O2 C21 C22 119.21(18) . . ?
C21 O2 H2O2 109.5 . . ?
C21 C22 C23 119.97(18) . . ?
C21 C22 H22 120.0 . . ?
C23 C22 H22 120.0 . . ?
C18 C23 C22 121.17(17) . . ?
C18 C23 H23 119.4 . . ?
C22 C23 H23 119.4 . . ?
O3 C24 C25 118.83(14) . . ?
O3 C24 C11 120.99(13) . . ?
C25 C24 C11 120.09(12) . . ?
C24 C25 C26 112.61(14) . . ?
C24 C25 H25A 109.1 . . ?
C26 C25 H25A 109.1 . . ?
C24 C25 H25B 109.1 . . ?
C26 C25 H25B 109.1 . . ?
H25A C25 H25B 107.8 . . ?
C25 C26 H26A 109.5 . . ?
C25 C26 H26B 109.5 . . ?
H26A C26 H26B 109.5 . . ?
C25 C26 H26C 109.5 . . ?
H26A C26 H26C 109.5 . . ?
H26B C26 H26C 109.5 . . ?

loop_
_geom_bond_atom_site_label_1
_geom_bond_atom_site_label_2
_geom_bond_distance
_geom_bond_site_symmetry_2
_geom_bond_publ_flag
Fe C7 2.0396(17) . ?
Fe C8 2.0416(17) . ?
Fe C9 2.0427(16) . ?
Fe C2 2.0432(16) . ?
Fe C4 2.0438(16) . ?
Fe C3 2.0486(16) . ?
Fe C6 2.0499(16) . ?
Fe C5 2.0514(15) . ?
Fe C10 2.0535(15) . ?
Fe C1 2.0540(15) . ?
C1 C2 1.411(2) . ?
C1 C5 1.426(2) . ?
C1 H1 0.9500 . ?
C2 C3 1.420(2) . ?
C2 H2 0.9500 . ?
C3 C4 1.431(2) . ?
C3 H3 0.9500 . ?
C4 C5 1.428(2) . ?
C4 H4 0.9500 . ?
C5 H5 0.9500 . ?
C6 C7 1.422(2) . ?
C6 C10 1.434(2) . ?
C6 H6 0.9500 . ?
C7 C8 1.408(3) . ?
C7 H7 0.9500 . ?
C8 C9 1.429(3) . ?
C8 H8 0.9500 . ?
C9 C10 1.436(2) . ?
C9 H9 0.9500 . ?
C10 C11 1.530(2) . ?
C11 C12 1.5318(19) . ?
C11 C18 1.5399(18) . ?
C11 C24 1.553(2) . ?
C12 C13 1.3952(19) . ?
C12 C17 1.4000(17) . ?
C13 C14 1.393(2) . ?
C13 H13 0.9500 . ?
C14 C15 1.3857(19) . ?
C14 H14 0.9500 . ?
C15 O1 1.3735(18) . ?
C15 C16 1.390(2) . ?
O1 H1O1 0.8400 . ?
C16 C17 1.3869(19) . ?
C16 H16 0.9500 . ?
C17 H17 0.9500 . ?
C18 C23 1.384(2) . ?
C18 C19 1.386(2) . ?
C19 C20 1.398(2) . ?
C19 H19 0.9500 . ?
C20 C21 1.374(3) . ?
C20 H20 0.9500 . ?
C21 O2 1.3791(18) . ?
C21 C22 1.382(3) . ?
O2 H2O2 0.8400 . ?
C22 C23 1.395(2) . ?
C22 H22 0.9500 . ?
C23 H23 0.9500 . ?
C24 O3 1.2155(18) . ?
C24 C25 1.511(2) . ?
C25 C26 1.523(2) . ?
C25 H25A 0.9900 . ?
C25 H25B 0.9900 . ?
C26 H26A 0.9800 . ?
C26 H26B 0.9800 . ?
C26 H26C 0.9800 . ?

loop_
_geom_hbond_atom_site_label_D
_geom_hbond_atom_site_label_H
_geom_hbond_atom_site_label_A
_geom_hbond_distance_DH
_geom_hbond_distance_HA
_geom_hbond_distance_DA
_geom_hbond_angle_DHA
_geom_hbond_site_symmetry_A
O1 H1O1 O3 0.84 1.90 2.7199(16) 164.6 2_556
O2 H2O2 O1 0.84 1.86 2.6908(17) 170.8 3_677

loop_
_geom_torsion_atom_site_label_1
_geom_torsion_atom_site_label_2
_geom_torsion_atom_site_label_3
_geom_torsion_atom_site_label_4
_geom_torsion
_geom_torsion_site_symmetry_1
_geom_torsion_site_symmetry_2
_geom_torsion_site_symmetry_3
_geom_torsion_site_symmetry_4
_geom_torsion_publ_flag
C7 Fe C1 C2 -67.58(13) . . . . ?
C8 Fe C1 C2 -30.1(3) . . . . ?
C9 Fe C1 C2 168.60(16) . . . . ?
C4 Fe C1 C2 81.90(11) . . . . ?
C3 Fe C1 C2 37.66(11) . . . . ?
C6 Fe C1 C2 -110.19(11) . . . . ?
C5 Fe C1 C2 120.02(14) . . . . ?
C10 Fe C1 C2 -153.99(10) . . . . ?
C7 Fe C1 C5 172.40(10) . . . . ?
C8 Fe C1 C5 -150.1(2) . . . . ?
C9 Fe C1 C5 48.6(2) . . . . ?
C2 Fe C1 C5 -120.02(14) . . . . ?
C4 Fe C1 C5 -38.13(10) . . . . ?
C3 Fe C1 C5 -82.36(11) . . . . ?
C6 Fe C1 C5 129.78(10) . . . . ?
C10 Fe C1 C5 85.99(11) . . . . ?
C5 C1 C2 C3 -0.84(18) . . . . ?
Fe C1 C2 C3 -59.65(11) . . . . ?
C5 C1 C2 Fe 58.80(11) . . . . ?
C7 Fe C2 C1 129.81(11) . . . . ?
C8 Fe C2 C1 169.39(10) . . . . ?
C9 Fe C2 C1 -164.7(2) . . . . ?
C4 Fe C2 C1 -81.38(11) . . . . ?
C3 Fe C2 C1 -119.40(15) . . . . ?
C6 Fe C2 C1 88.16(11) . . . . ?
C5 Fe C2 C1 -37.34(10) . . . . ?
C10 Fe C2 C1 57.05(19) . . . . ?
C7 Fe C2 C3 -110.80(11) . . . . ?
C8 Fe C2 C3 -71.22(13) . . . . ?
C9 Fe C2 C3 -45.3(3) . . . . ?
C4 Fe C2 C3 38.01(10) . . . . ?
C6 Fe C2 C3 -152.44(10) . . . . ?
C5 Fe C2 C3 82.06(11) . . . . ?
C10 Fe C2 C3 176.44(13) . . . . ?
C1 Fe C2 C3 119.40(15) . . . . ?
C1 C2 C3 C4 0.74(18) . . . . ?
Fe C2 C3 C4 -59.13(11) . . . . ?
C1 C2 C3 Fe 59.87(11) . . . . ?
C7 Fe C3 C2 84.06(12) . . . . ?
C8 Fe C3 C2 125.64(11) . . . . ?
C9 Fe C3 C2 164.63(10) . . . . ?
C4 Fe C3 C2 -119.01(14) . . . . ?
C6 Fe C3 C2 54.68(17) . . . . ?
C5 Fe C3 C2 -81.24(10) . . . . ?
C10 Fe C3 C2 -173.6(2) . . . . ?
C1 Fe C3 C2 -37.39(10) . . . . ?
C7 Fe C3 C4 -156.93(10) . . . . ?
C8 Fe C3 C4 -115.35(11) . . . . ?
C9 Fe C3 C4 -76.36(12) . . . . ?
C2 Fe C3 C4 119.01(14) . . . . ?
C6 Fe C3 C4 173.69(13) . . . . ?
C5 Fe C3 C4 37.77(9) . . . . ?
C10 Fe C3 C4 -54.6(3) . . . . ?
C1 Fe C3 C4 81.62(10) . . . . ?
C2 C3 C4 C5 -0.36(18) . . . . ?
Fe C3 C4 C5 -59.57(11) . . . . ?
C2 C3 C4 Fe 59.22(11) . . . . ?
C7 Fe C4 C5 164.04(14) . . . . ?
C8 Fe C4 C5 -160.63(10) . . . . ?
C9 Fe C4 C5 -116.98(10) . . . . ?
C2 Fe C4 C5 81.47(10) . . . . ?
C3 Fe C4 C5 119.19(14) . . . . ?
C6 Fe C4 C5 -44.7(4) . . . . ?
C10 Fe C4 C5 -76.04(11) . . . . ?
C1 Fe C4 C5 37.97(9) . . . . ?
C7 Fe C4 C3 44.86(19) . . . . ?
C8 Fe C4 C3 80.18(12) . . . . ?
C9 Fe C4 C3 123.84(10) . . . . ?
C2 Fe C4 C3 -37.72(10) . . . . ?
C6 Fe C4 C3 -163.9(3) . . . . ?
C5 Fe C4 C3 -119.19(14) . . . . ?
C10 Fe C4 C3 164.78(9) . . . . ?
C1 Fe C4 C3 -81.22(10) . . . . ?
C2 C1 C5 C4 0.61(17) . . . . ?
Fe C1 C5 C4 59.33(11) . . . . ?
C2 C1 C5 Fe -58.72(11) . . . . ?
C3 C4 C5 C1 -0.16(17) . . . . ?
Fe C4 C5 C1 -59.63(10) . . . . ?
C3 C4 C5 Fe 59.48(11) . . . . ?
C7 Fe C5 C1 -26.2(3) . . . . ?
C8 Fe C5 C1 160.03(14) . . . . ?
C9 Fe C5 C1 -159.30(9) . . . . ?
C2 Fe C5 C1 37.03(10) . . . . ?
C4 Fe C5 C1 118.66(14) . . . . ?
C3 Fe C5 C1 80.80(10) . . . . ?
C6 Fe C5 C1 -71.93(12) . . . . ?
C10 Fe C5 C1 -114.62(10) . . . . ?
C7 Fe C5 C4 -144.8(3) . . . . ?
C8 Fe C5 C4 41.37(19) . . . . ?
C9 Fe C5 C4 82.04(11) . . . . ?
C2 Fe C5 C4 -81.63(10) . . . . ?
C3 Fe C5 C4 -37.86(10) . . . . ?
C6 Fe C5 C4 169.41(10) . . . . ?
C10 Fe C5 C4 126.72(10) . . . . ?
C1 Fe C5 C4 -118.66(14) . . . . ?
C8 Fe C6 C7 -37.59(12) . . . . ?
C9 Fe C6 C7 -81.84(12) . . . . ?
C2 Fe C6 C7 80.08(13) . . . . ?
C4 Fe C6 C7 -158.1(3) . . . . ?
C3 Fe C6 C7 43.12(19) . . . . ?
C5 Fe C6 C7 164.65(11) . . . . ?
C10 Fe C6 C7 -120.44(15) . . . . ?
C1 Fe C6 C7 123.48(12) . . . . ?
C7 Fe C6 C10 120.44(15) . . . . ?
C8 Fe C6 C10 82.86(10) . . . . ?
C9 Fe C6 C10 38.61(9) . . . . ?
C2 Fe C6 C10 -159.48(9) . . . . ?
C4 Fe C6 C10 -37.7(4) . . . . ?
C3 Fe C6 C10 163.57(12) . . . . ?
C5 Fe C6 C10 -74.91(12) . . . . ?
C1 Fe C6 C10 -116.07(9) . . . . ?
C10 C6 C7 C8 1.10(19) . . . . ?
Fe C6 C7 C8 59.73(12) . . . . ?
C10 C6 C7 Fe -58.63(11) . . . . ?
C9 Fe C7 C8 -37.73(11) . . . . ?
C2 Fe C7 C8 125.10(11) . . . . ?
C4 Fe C7 C8 52.5(2) . . . . ?
C3 Fe C7 C8 83.06(12) . . . . ?
C6 Fe C7 C8 -119.08(16) . . . . ?
C5 Fe C7 C8 -175.7(3) . . . . ?
C10 Fe C7 C8 -81.90(11) . . . . ?
C1 Fe C7 C8 163.31(10) . . . . ?
C8 Fe C7 C6 119.08(16) . . . . ?
C9 Fe C7 C6 81.34(12) . . . . ?
C2 Fe C7 C6 -115.82(11) . . . . ?
C4 Fe C7 C6 171.57(13) . . . . ?
C3 Fe C7 C6 -157.86(11) . . . . ?
C5 Fe C7 C6 -56.7(3) . . . . ?
C10 Fe C7 C6 37.17(10) . . . . ?
C1 Fe C7 C6 -77.62(13) . . . . ?
C6 C7 C8 C9 -0.8(2) . . . . ?
Fe C7 C8 C9 59.07(12) . . . . ?
C6 C7 C8 Fe -59.82(12) . . . . ?
C9 Fe C8 C7 119.65(15) . . . . ?
C2 Fe C8 C7 -71.96(13) . . . . ?
C4 Fe C8 C7 -153.22(11) . . . . ?
C3 Fe C8 C7 -111.44(11) . . . . ?
C6 Fe C8 C7 37.89(11) . . . . ?
C5 Fe C8 C7 177.70(14) . . . . ?
C10 Fe C8 C7 81.95(11) . . . . ?
C1 Fe C8 C7 -49.0(3) . . . . ?
C7 Fe C8 C9 -119.65(15) . . . . ?
C2 Fe C8 C9 168.40(10) . . . . ?
C4 Fe C8 C9 87.14(12) . . . . ?
C3 Fe C8 C9 128.91(11) . . . . ?
C6 Fe C8 C9 -81.76(11) . . . . ?
C5 Fe C8 C9 58.05(19) . . . . ?
C10 Fe C8 C9 -37.69(10) . . . . ?
C1 Fe C8 C9 -168.7(2) . . . . ?
C7 C8 C9 C10 0.13(19) . . . . ?
Fe C8 C9 C10 59.31(11) . . . . ?
C7 C8 C9 Fe -59.18(12) . . . . ?
C7 Fe C9 C8 37.21(11) . . . . ?
C2 Fe C9 C8 -33.6(3) . . . . ?
C4 Fe C9 C8 -110.63(11) . . . . ?
C3 Fe C9 C8 -68.46(13) . . . . ?
C6 Fe C9 C8 81.12(11) . . . . ?
C5 Fe C9 C8 -153.68(11) . . . . ?
C10 Fe C9 C8 119.58(15) . . . . ?
C1 Fe C9 C8 171.41(16) . . . . ?
C7 Fe C9 C10 -82.37(10) . . . . ?
C8 Fe C9 C10 -119.58(15) . . . . ?
C2 Fe C9 C10 -153.2(2) . . . . ?
C4 Fe C9 C10 129.79(10) . . . . ?
C3 Fe C9 C10 171.96(9) . . . . ?
C6 Fe C9 C10 -38.47(9) . . . . ?
C5 Fe C9 C10 86.74(11) . . . . ?
C1 Fe C9 C10 51.8(2) . . . . ?
C7 C6 C10 C9 -1.00(18) . . . . ?
Fe C6 C10 C9 -59.37(10) . . . . ?
C7 C6 C10 C11 -170.66(13) . . . . ?
Fe C6 C10 C11 130.97(13) . . . . ?
C7 C6 C10 Fe 58.37(11) . . . . ?
C8 C9 C10 C6 0.54(18) . . . . ?
Fe C9 C10 C6 59.60(10) . . . . ?
C8 C9 C10 C11 169.36(14) . . . . ?
Fe C9 C10 C11 -131.58(15) . . . . ?
C8 C9 C10 Fe -59.06(12) . . . . ?
C7 Fe C10 C6 -37.00(10) . . . . ?
C8 Fe C10 C6 -80.35(11) . . . . ?
C9 Fe C10 C6 -117.96(13) . . . . ?
C2 Fe C10 C6 44.20(18) . . . . ?
C4 Fe C10 C6 170.93(10) . . . . ?
C3 Fe C10 C6 -145.2(2) . . . . ?
C5 Fe C10 C6 128.06(9) . . . . ?
C1 Fe C10 C6 83.89(11) . . . . ?
C7 Fe C10 C9 80.96(11) . . . . ?
C8 Fe C10 C9 37.61(11) . . . . ?
C2 Fe C10 C9 162.16(14) . . . . ?
C4 Fe C10 C9 -71.11(12) . . . . ?
C3 Fe C10 C9 -27.2(3) . . . . ?
C6 Fe C10 C9 117.96(13) . . . . ?
C5 Fe C10 C9 -113.98(10) . . . . ?
C1 Fe C10 C9 -158.15(10) . . . . ?
C7 Fe C10 C11 -153.94(17) . . . . ?
C8 Fe C10 C11 162.70(17) . . . . ?
C9 Fe C10 C11 125.09(19) . . . . ?
C2 Fe C10 C11 -72.7(2) . . . . ?
C4 Fe C10 C11 53.98(17) . . . . ?
C3 Fe C10 C11 97.9(3) . . . . ?
C6 Fe C10 C11 -116.95(18) . . . . ?
C5 Fe C10 C11 11.11(17) . . . . ?
C1 Fe C10 C11 -33.06(18) . . . . ?
C6 C10 C11 C12 -17.12(18) . . . . ?
C9 C10 C11 C12 175.72(14) . . . . ?
Fe C10 C11 C12 76.35(17) . . . . ?
C6 C10 C11 C18 103.75(16) . . . . ?
C9 C10 C11 C18 -63.41(19) . . . . ?
Fe C10 C11 C18 -162.79(12) . . . . ?
C6 C10 C11 C24 -139.39(14) . . . . ?
C9 C10 C11 C24 53.44(19) . . . . ?
Fe C10 C11 C24 -45.93(19) . . . . ?
C10 C11 C12 C13 104.44(15) . . . . ?
C18 C11 C12 C13 -16.34(19) . . . . ?
C24 C11 C12 C13 -131.76(14) . . . . ?
C10 C11 C12 C17 -71.62(16) . . . . ?
C18 C11 C12 C17 167.59(13) . . . . ?
C24 C11 C12 C17 52.17(17) . . . . ?
C17 C12 C13 C14 -1.3(2) . . . . ?
C11 C12 C13 C14 -177.45(14) . . . . ?
C12 C13 C14 C15 -0.9(3) . . . . ?
C13 C14 C15 O1 -178.43(15) . . . . ?
C13 C14 C15 C16 1.8(2) . . . . ?
O1 C15 C16 C17 179.80(14) . . . . ?
C14 C15 C16 C17 -0.5(2) . . . . ?
C15 C16 C17 C12 -1.8(2) . . . . ?
C13 C12 C17 C16 2.7(2) . . . . ?
C11 C12 C17 C16 178.92(13) . . . . ?
C10 C11 C18 C23 166.45(15) . . . . ?
C12 C11 C18 C23 -73.34(18) . . . . ?
C24 C11 C18 C23 45.09(18) . . . . ?
C10 C11 C18 C19 -16.9(2) . . . . ?
C12 C11 C18 C19 103.29(16) . . . . ?
C24 C11 C18 C19 -138.29(15) . . . . ?
C23 C18 C19 C20 -0.5(3) . . . . ?
C11 C18 C19 C20 -177.12(16) . . . . ?
C18 C19 C20 C21 -0.3(3) . . . . ?
C19 C20 C21 O2 -176.57(17) . . . . ?
C19 C20 C21 C22 0.4(3) . . . . ?
C20 C21 C22 C23 0.3(3) . . . . ?
O2 C21 C22 C23 177.33(17) . . . . ?
C19 C18 C23 C22 1.2(3) . . . . ?
C11 C18 C23 C22 177.95(17) . . . . ?
C21 C22 C23 C18 -1.1(3) . . . . ?
C10 C11 C24 O3 126.68(15) . . . . ?
C12 C11 C24 O3 4.93(19) . . . . ?
C18 C11 C24 O3 -113.60(16) . . . . ?
C10 C11 C24 C25 -56.78(17) . . . . ?
C12 C11 C24 C25 -178.53(12) . . . . ?
C18 C11 C24 C25 62.94(16) . . . . ?
O3 C24 C25 C26 26.5(2) . . . . ?
C11 C24 C25 C26 -150.10(14) . . . . ?
